data_1549620
loop_
_publ_author_name
'Li, Wei'
'Wollenburg, Marco'
'Glorius, Frank'

_publ_section_title
;
 Enantioselective synthesis of 2-oxazolidinones by
 ruthenium(ii)-NHC-catalysed asymmetric hydrogenation of 2-oxazolones.
;
_journal_issue 29
_journal_name_full 'Chemical science'
_journal_page_first 6260
_journal_page_last 6263
_journal_paper_doi 10.1039/c8sc01869c
_journal_volume 9
_journal_year 2018
_chemical_absolute_configuration ad
_chemical_formula_sum 'C18 H19 N O5 S'
_chemical_formula_weight 361.40
_space_group_IT_number 19
_space_group_name_Hall 'P 2ac 2ab'
_space_group_name_H-M_alt 'P 21 21 21'
_symmetry_cell_setting orthorhombic
_symmetry_space_group_name_Hall 'P 2ac 2ab'
_symmetry_space_group_name_H-M 'P 21 21 21'
_atom_sites_solution_hydrogens geom
_atom_sites_solution_primary direct
_atom_sites_solution_secondary difmap
_audit_creation_method SHELXL-97
_audit_update_record
;
2017-11-10 deposited with the CCDC.
2018-06-28 downloaded from the CCDC.
;
_cell_angle_alpha 90.00
_cell_angle_beta 90.00
_cell_angle_gamma 90.00
_cell_formula_units_Z 4
_cell_length_a 19.1685(5)
_cell_length_b 5.7871(3)
_cell_length_c 14.8903(3)
_cell_measurement_reflns_used 3051
_cell_measurement_temperature 173(2)
_cell_measurement_theta_max 28.28
_cell_measurement_theta_min 4.08
_cell_volume 1651.78(10)
_computing_cell_refinement 'Collect (Nonius B.V., 1998)'
_computing_data_collection 'Collect (Nonius B.V., 1998)'
_computing_data_reduction 'Denzo-SMN (Otwinowski & Minor, 1997)'
_computing_molecular_graphics 'XP-SHELXL-2013 (Sheldrick, 2013)'
_computing_publication_material 'SHELXL-2013 (Sheldrick, 2013)'
_computing_structure_refinement 'SHELXL-2013 (Sheldrick, 2013)'
_computing_structure_solution 'SHELXL-2013 (Sheldrick, 2013)'
_diffrn_ambient_temperature 173(2)
_diffrn_measured_fraction_theta_full 0.986
_diffrn_measured_fraction_theta_max 0.986
_diffrn_measurement_device_type 'Nonius KappaCCD APEXII'
_diffrn_measurement_method '\w and \f scans'
_diffrn_radiation_monochromator 'Montel mirror'
_diffrn_radiation_source 'rotating anode Nonius FR591'
_diffrn_radiation_type MoK\a
_diffrn_radiation_wavelength 0.71073
_diffrn_reflns_av_R_equivalents 0.061
_diffrn_reflns_av_sigmaI/netI 0.0312
_diffrn_reflns_limit_h_max 22
_diffrn_reflns_limit_h_min -22
_diffrn_reflns_limit_k_max 6
_diffrn_reflns_limit_k_min -6
_diffrn_reflns_limit_l_max 17
_diffrn_reflns_limit_l_min -17
_diffrn_reflns_number 8858
_diffrn_reflns_theta_full 25.00
_diffrn_reflns_theta_max 25.00
_diffrn_reflns_theta_min 4.11
_exptl_absorpt_coefficient_mu 0.226
_exptl_absorpt_correction_T_max 0.9933
_exptl_absorpt_correction_T_min 0.9647
_exptl_absorpt_correction_type multi-scan
_exptl_absorpt_process_details 'Denzo (Otwinowski, Borek, Majewski & Minor, 2003)'
_exptl_crystal_colour colourless
_exptl_crystal_density_diffrn 1.453
_exptl_crystal_density_method 'not measured'
_exptl_crystal_description plate
_exptl_crystal_F_000 760
_exptl_crystal_size_max 0.16
_exptl_crystal_size_mid 0.06
_exptl_crystal_size_min 0.03
_refine_diff_density_max 0.186
_refine_diff_density_min -0.183
_refine_diff_density_rms 0.040
_refine_ls_abs_structure_details 'Flack H D (1983), Acta Cryst. A39, 876-881'
_refine_ls_abs_structure_Flack 0.03(11)
_refine_ls_extinction_method none
_refine_ls_goodness_of_fit_ref 1.091
_refine_ls_hydrogen_treatment constr
_refine_ls_matrix_type full
_refine_ls_number_parameters 228
_refine_ls_number_reflns 2765
_refine_ls_number_restraints 0
_refine_ls_restrained_S_all 1.091
_refine_ls_R_factor_all 0.0515
_refine_ls_R_factor_gt 0.0445
_refine_ls_shift/su_max 0.001
_refine_ls_shift/su_mean 0.000
_refine_ls_structure_factor_coef Fsqd
_refine_ls_weighting_details 'calc w=1/[\s^2^(Fo^2^)+(0.0000P)^2^+1.8710P] where P=(Fo^2^+2Fc^2^)/3'
_refine_ls_weighting_scheme calc
_refine_ls_wR_factor_gt 0.0873
_refine_ls_wR_factor_ref 0.0915
_reflns_number_gt 2582
_reflns_number_total 2765
_reflns_threshold_expression >2sigma(I)
_cod_data_source_file c8sc01869c2.cif
_cod_data_source_block glo8988
_cod_depositor_comments 'Adding full bibliography for 1549620.cif.'
_cod_original_sg_symbol_H-M P212121
_cod_database_code 1549620

loop_
_symmetry_equiv_pos_as_xyz
'x, y, z'
'-x+1/2, -y, z+1/2'
'-x, y+1/2, -z+1/2'
'x+1/2, -y+1/2, -z'

loop_
_atom_site_label
_atom_site_type_symbol
_atom_site_fract_x
_atom_site_fract_y
_atom_site_fract_z
_atom_site_U_iso_or_equiv
_atom_site_adp_type
_atom_site_occupancy
_atom_site_symmetry_multiplicity
_atom_site_calc_flag
_atom_site_refinement_flags
N1 N 0.60158(12) 0.5405(5) 0.74489(16) 0.0314(6) Uani 1 1 d .
C1 C 0.57057(15) 0.3397(6) 0.7652(2) 0.0341(7) Uani 1 1 d .
O1 O 0.55762(12) 0.1788(4) 0.71567(16) 0.0460(6) Uani 1 1 d .
O2 O 0.55715(11) 0.3299(4) 0.85468(15) 0.0400(6) Uani 1 1 d .
C2 C 0.56951(15) 0.5538(6) 0.8941(2) 0.0355(7) Uani 1 1 d .
H2A H 0.5986 0.5394 0.9488 0.043 Uiso 1 1 calc R
H2B H 0.5248 0.6287 0.9105 0.043 Uiso 1 1 calc R
C3 C 0.60787(15) 0.6957(5) 0.82172(19) 0.0303(7) Uani 1 1 d .
H3 H 0.5817 0.8419 0.8096 0.036 Uiso 1 1 calc R
C4 C 0.68369(15) 0.7515(5) 0.84287(19) 0.0275(6) Uani 1 1 d .
C5 C 0.72729(15) 0.5973(5) 0.88736(19) 0.0318(7) Uani 1 1 d .
H5 H 0.7090 0.4546 0.9084 0.038 Uiso 1 1 calc R
C6 C 0.79648(16) 0.6486(6) 0.9014(2) 0.0329(7) Uani 1 1 d .
H6 H 0.8259 0.5427 0.9321 0.039 Uiso 1 1 calc R
C7 C 0.82283(14) 0.8570(6) 0.87004(19) 0.0307(7) Uani 1 1 d .
C8 C 0.78061(16) 1.0128(6) 0.8254(2) 0.0336(7) Uani 1 1 d .
H8 H 0.7990 1.1543 0.8035 0.040 Uiso 1 1 calc R
C9 C 0.71148(16) 0.9589(6) 0.8135(2) 0.0322(7) Uani 1 1 d .
H9 H 0.6819 1.0671 0.7843 0.039 Uiso 1 1 calc R
C10 C 0.95435(18) 0.7505(7) 0.8046(2) 0.0447(9) Uani 1 1 d .
H10A H 1.0043 0.7863 0.8044 0.067 Uiso 1 1 calc R
H10B H 0.9348 0.7811 0.7450 0.067 Uiso 1 1 calc R
H10C H 0.9476 0.5873 0.8198 0.067 Uiso 1 1 calc R
S1 S 0.91206(4) 0.92347(15) 0.88427(5) 0.0371(2) Uani 1 1 d .
O3 O 0.92199(12) 1.1608(4) 0.85984(19) 0.0550(7) Uani 1 1 d .
O4 O 0.93308(11) 0.8481(5) 0.97201(15) 0.0495(7) Uani 1 1 d .
C11 C 0.61173(15) 0.6147(6) 0.6519(2) 0.0371(8) Uani 1 1 d .
H11A H 0.5853 0.7593 0.6415 0.045 Uiso 1 1 calc R
H11B H 0.5927 0.4952 0.6111 0.045 Uiso 1 1 calc R
C12 C 0.68771(16) 0.6552(6) 0.62934(19) 0.0324(7) Uani 1 1 d .
C13 C 0.73818(16) 0.4936(6) 0.6530(2) 0.0363(8) Uani 1 1 d .
H13 H 0.7243 0.3531 0.6807 0.044 Uiso 1 1 calc R
C14 C 0.80751(17) 0.5335(6) 0.6369(2) 0.0379(8) Uani 1 1 d .
H14 H 0.8411 0.4217 0.6545 0.045 Uiso 1 1 calc R
C15 C 0.82904(16) 0.7355(6) 0.5952(2) 0.0341(7) Uani 1 1 d .
C16 C 0.77933(16) 0.8966(6) 0.5689(2) 0.0352(7) Uani 1 1 d .
H16 H 0.7930 1.0345 0.5391 0.042 Uiso 1 1 calc R
C17 C 0.70949(16) 0.8536(6) 0.58692(19) 0.0345(7) Uani 1 1 d .
H17 H 0.6757 0.9647 0.5694 0.041 Uiso 1 1 calc R
O5 O 0.89929(12) 0.7591(4) 0.58429(15) 0.0452(6) Uani 1 1 d .
C18 C 0.92445(19) 0.9592(7) 0.5380(2) 0.0494(9) Uani 1 1 d .
H18A H 0.9114 1.0983 0.5715 0.074 Uiso 1 1 calc R
H18B H 0.9038 0.9653 0.4778 0.074 Uiso 1 1 calc R
H18C H 0.9754 0.9509 0.5329 0.074 Uiso 1 1 calc R

loop_
_atom_site_aniso_label
_atom_site_aniso_U_11
_atom_site_aniso_U_22
_atom_site_aniso_U_33
_atom_site_aniso_U_23
_atom_site_aniso_U_13
_atom_site_aniso_U_12
N1 0.0306(14) 0.0336(15) 0.0300(13) 0.0005(12) 0.0018(10) -0.0053(12)
C1 0.0241(15) 0.0318(18) 0.0465(18) 0.0028(16) -0.0057(13) 0.0003(14)
O1 0.0513(14) 0.0316(14) 0.0551(14) -0.0043(12) -0.0140(12) -0.0003(11)
O2 0.0398(12) 0.0365(13) 0.0436(13) 0.0093(11) -0.0001(10) -0.0061(10)
C2 0.0307(16) 0.0427(18) 0.0332(16) -0.0031(16) 0.0010(13) -0.0034(14)
C3 0.0293(16) 0.0292(17) 0.0324(16) -0.0023(14) 0.0008(12) 0.0006(13)
C4 0.0314(15) 0.0274(16) 0.0237(14) -0.0025(13) 0.0014(12) 0.0005(12)
C5 0.0352(16) 0.0308(17) 0.0295(15) 0.0043(15) -0.0004(13) -0.0027(13)
C6 0.0339(16) 0.0349(18) 0.0299(15) 0.0036(14) -0.0036(12) 0.0055(13)
C7 0.0261(14) 0.0351(17) 0.0308(15) -0.0056(14) -0.0019(12) -0.0001(13)
C8 0.0307(16) 0.0335(19) 0.0366(17) 0.0031(14) -0.0003(13) -0.0020(14)
C9 0.0299(15) 0.0320(18) 0.0345(16) 0.0036(14) -0.0028(12) 0.0043(14)
C10 0.0381(19) 0.057(2) 0.0390(18) 0.0041(18) 0.0045(15) 0.0048(16)
S1 0.0275(4) 0.0432(5) 0.0406(4) -0.0025(4) -0.0041(3) 0.0003(3)
O3 0.0360(13) 0.0382(14) 0.091(2) 0.0016(14) -0.0061(13) -0.0071(11)
O4 0.0340(12) 0.0789(19) 0.0356(12) -0.0065(13) -0.0100(10) 0.0016(13)
C11 0.0358(17) 0.045(2) 0.0302(15) 0.0002(15) -0.0026(13) -0.0023(14)
C12 0.0381(16) 0.0358(17) 0.0233(14) -0.0019(14) 0.0017(13) 0.0002(14)
C13 0.0428(19) 0.0295(18) 0.0367(17) 0.0037(14) 0.0072(14) 0.0002(14)
C14 0.0404(18) 0.0364(19) 0.0370(17) 0.0029(15) 0.0041(14) 0.0093(15)
C15 0.0359(17) 0.0421(19) 0.0244(15) -0.0018(14) 0.0027(12) -0.0011(14)
C16 0.0414(18) 0.033(2) 0.0310(15) 0.0008(15) 0.0007(13) -0.0046(15)
C17 0.0391(17) 0.0366(18) 0.0277(15) 0.0026(14) -0.0027(13) 0.0058(14)
O5 0.0336(13) 0.0603(16) 0.0416(13) 0.0032(12) 0.0046(10) -0.0035(11)
C18 0.048(2) 0.054(2) 0.0463(19) -0.0051(18) 0.0098(16) -0.0123(19)

loop_
_atom_type_symbol
_atom_type_description
_atom_type_scat_dispersion_real
_atom_type_scat_dispersion_imag
_atom_type_scat_source
C C 0.0033 0.0016 'International Tables Vol C Tables 4.2.6.8 and 6.1.1.4'
H H 0.0000 0.0000 'International Tables Vol C Tables 4.2.6.8 and 6.1.1.4'
N N 0.0061 0.0033 'International Tables Vol C Tables 4.2.6.8 and 6.1.1.4'
O O 0.0106 0.0060 'International Tables Vol C Tables 4.2.6.8 and 6.1.1.4'
S S 0.1246 0.1234 'International Tables Vol C Tables 4.2.6.8 and 6.1.1.4'

loop_
_geom_angle_atom_site_label_1
_geom_angle_atom_site_label_2
_geom_angle_atom_site_label_3
_geom_angle
C1 N1 C3 113.2(2)
C1 N1 C11 121.8(3)
C3 N1 C11 123.4(3)
O1 C1 N1 128.3(3)
O1 C1 O2 121.7(3)
N1 C1 O2 110.0(3)
C1 O2 C2 109.3(2)
O2 C2 C3 105.8(2)
O2 C2 H2A 110.6
C3 C2 H2A 110.6
O2 C2 H2B 110.6
C3 C2 H2B 110.6
H2A C2 H2B 108.7
N1 C3 C4 111.8(2)
N1 C3 C2 100.4(2)
C4 C3 C2 115.1(2)
N1 C3 H3 109.7
C4 C3 H3 109.7
C2 C3 H3 109.7
C9 C4 C5 118.4(3)
C9 C4 C3 119.1(3)
C5 C4 C3 122.4(3)
C6 C5 C4 120.9(3)
C6 C5 H5 119.6
C4 C5 H5 119.6
C5 C6 C7 119.2(3)
C5 C6 H6 120.4
C7 C6 H6 120.4
C8 C7 C6 121.0(3)
C8 C7 S1 118.9(2)
C6 C7 S1 120.1(2)
C9 C8 C7 118.7(3)
C9 C8 H8 120.7
C7 C8 H8 120.7
C8 C9 C4 121.8(3)
C8 C9 H9 119.1
C4 C9 H9 119.1
S1 C10 H10A 109.5
S1 C10 H10B 109.5
H10A C10 H10B 109.5
S1 C10 H10C 109.5
H10A C10 H10C 109.5
H10B C10 H10C 109.5
O3 S1 O4 119.00(17)
O3 S1 C10 108.32(18)
O4 S1 C10 108.24(16)
O3 S1 C7 107.87(15)
O4 S1 C7 108.36(15)
C10 S1 C7 104.04(16)
N1 C11 C12 112.5(2)
N1 C11 H11A 109.1
C12 C11 H11A 109.1
N1 C11 H11B 109.1
C12 C11 H11B 109.1
H11A C11 H11B 107.8
C17 C12 C13 117.8(3)
C17 C12 C11 121.6(3)
C13 C12 C11 120.6(3)
C14 C13 C12 121.2(3)
C14 C13 H13 119.4
C12 C13 H13 119.4
C13 C14 C15 120.6(3)
C13 C14 H14 119.7
C15 C14 H14 119.7
O5 C15 C14 115.6(3)
O5 C15 C16 125.2(3)
C14 C15 C16 119.2(3)
C17 C16 C15 119.1(3)
C17 C16 H16 120.4
C15 C16 H16 120.4
C12 C17 C16 122.1(3)
C12 C17 H17 119.0
C16 C17 H17 119.0
C15 O5 C18 118.1(3)
O5 C18 H18A 109.5
O5 C18 H18B 109.5
H18A C18 H18B 109.5
O5 C18 H18C 109.5
H18A C18 H18C 109.5
H18B C18 H18C 109.5

loop_
_geom_bond_atom_site_label_1
_geom_bond_atom_site_label_2
_geom_bond_distance
N1 C1 1.340(4)
N1 C3 1.460(4)
N1 C11 1.463(4)
C1 O1 1.213(4)
C1 O2 1.358(4)
O2 C2 1.442(4)
C2 C3 1.541(4)
C2 H2A 0.9900
C2 H2B 0.9900
C3 C4 1.522(4)
C3 H3 1.0000
C4 C9 1.384(4)
C4 C5 1.391(4)
C5 C6 1.375(4)
C5 H5 0.9500
C6 C7 1.388(4)
C6 H6 0.9500
C7 C8 1.381(4)
C7 S1 1.766(3)
C8 C9 1.373(4)
C8 H8 0.9500
C9 H9 0.9500
C10 S1 1.751(3)
C10 H10A 0.9800
C10 H10B 0.9800
C10 H10C 0.9800
S1 O3 1.434(3)
S1 O4 1.435(2)
C11 C12 1.513(4)
C11 H11A 0.9900
C11 H11B 0.9900
C12 C17 1.375(5)
C12 C13 1.391(4)
C13 C14 1.370(4)
C13 H13 0.9500
C14 C15 1.386(5)
C14 H14 0.9500
C15 O5 1.363(4)
C15 C16 1.389(4)
C16 C17 1.388(4)
C16 H16 0.9500
C17 H17 0.9500
O5 C18 1.431(4)
C18 H18A 0.9800
C18 H18B 0.9800
C18 H18C 0.9800

loop_
_geom_torsion_atom_site_label_1
_geom_torsion_atom_site_label_2
_geom_torsion_atom_site_label_3
_geom_torsion_atom_site_label_4
_geom_torsion
C3 N1 C1 O1 179.3(3)
C11 N1 C1 O1 13.3(5)
C3 N1 C1 O2 -3.8(3)
C11 N1 C1 O2 -169.8(3)
O1 C1 O2 C2 -172.8(3)
N1 C1 O2 C2 10.1(3)
C1 O2 C2 C3 -11.9(3)
C1 N1 C3 C4 119.1(3)
C11 N1 C3 C4 -75.2(3)
C1 N1 C3 C2 -3.5(3)
C11 N1 C3 C2 162.3(3)
O2 C2 C3 N1 8.9(3)
O2 C2 C3 C4 -111.3(3)
N1 C3 C4 C9 99.7(3)
C2 C3 C4 C9 -146.5(3)
N1 C3 C4 C5 -77.4(3)
C2 C3 C4 C5 36.3(4)
C9 C4 C5 C6 -0.5(4)
C3 C4 C5 C6 176.7(3)
C4 C5 C6 C7 -0.3(4)
C5 C6 C7 C8 0.1(5)
C5 C6 C7 S1 -178.2(2)
C6 C7 C8 C9 0.8(5)
S1 C7 C8 C9 179.2(2)
C7 C8 C9 C4 -1.6(5)
C5 C4 C9 C8 1.5(4)
C3 C4 C9 C8 -175.8(3)
C8 C7 S1 O3 11.2(3)
C6 C7 S1 O3 -170.5(2)
C8 C7 S1 O4 141.3(2)
C6 C7 S1 O4 -40.4(3)
C8 C7 S1 C10 -103.7(3)
C6 C7 S1 C10 74.6(3)
C1 N1 C11 C12 -121.4(3)
C3 N1 C11 C12 74.0(4)
N1 C11 C12 C17 -131.3(3)
N1 C11 C12 C13 47.3(4)
C17 C12 C13 C14 1.9(5)
C11 C12 C13 C14 -176.8(3)
C12 C13 C14 C15 -1.0(5)
C13 C14 C15 O5 178.7(3)
C13 C14 C15 C16 -0.7(5)
O5 C15 C16 C17 -177.9(3)
C14 C15 C16 C17 1.5(4)
C13 C12 C17 C16 -1.1(5)
C11 C12 C17 C16 177.5(3)
C15 C16 C17 C12 -0.6(5)
C14 C15 O5 C18 177.2(3)
C16 C15 O5 C18 -3.5(5)
